data_1507252
loop_
_publ_author_name
'P\'erez, Cirilo'
'Rodr\'iguez, Mat\'ias L'
'Foces-Foces, Concepci\'on'
'P\'erez-Hern\'andez, Natalia'
'P\'erez, Ricardo'
'Mart\'in, Julio D'

_publ_section_title
;
 Controlled incorporation of water molecules into carboxy hydrogen-bond
 networks: a designed approach.
;
_journal_issue 5
_journal_name_full 'Organic letters'
_journal_page_first 641
_journal_page_last 644
_journal_paper_doi 10.1021/ol027332o
_journal_volume 5
_journal_year 2003
_chemical_formula_sum 'C17 H24 O5'
_chemical_formula_weight 308.36
_chemical_name_systematic
; 
 ? 
;
_space_group_IT_number 2
_symmetry_cell_setting triclinic
_symmetry_space_group_name_Hall '-P 1'
_symmetry_space_group_name_H-M 'P -1'
_atom_sites_solution_hydrogens geom
_atom_sites_solution_primary direct
_atom_sites_solution_secondary difmap
_audit_creation_method SHELXL-97
_cell_angle_alpha 113.873(5)
_cell_angle_beta 90.212(5)
_cell_angle_gamma 107.698(5)
_cell_formula_units_Z 4
_cell_length_a 9.063(5)
_cell_length_b 13.131(5)
_cell_length_c 15.261(5)
_cell_measurement_temperature 293(2)
_cell_volume 1565.3(12)
_computing_structure_refinement 'SHELXL-97 (Sheldrick, 1997)'
_computing_structure_solution 'SIR97 (Altomare et al., 1999)'
_diffrn_ambient_temperature 293(2)
_diffrn_measured_fraction_theta_full 0.992
_diffrn_measured_fraction_theta_max 0.992
_diffrn_measurement_device_type 'Nonius Kappa CCD diffractometer'
_diffrn_radiation_monochromator graphite
_diffrn_radiation_source 'fine-focus sealed tube'
_diffrn_radiation_type MoK\a
_diffrn_radiation_wavelength 0.71069
_diffrn_reflns_av_R_equivalents 0.1581
_diffrn_reflns_av_sigmaI/netI 0.2024
_diffrn_reflns_limit_h_max 8
_diffrn_reflns_limit_h_min -11
_diffrn_reflns_limit_k_max 17
_diffrn_reflns_limit_k_min -17
_diffrn_reflns_limit_l_max 19
_diffrn_reflns_limit_l_min -15
_diffrn_reflns_number 21608
_diffrn_reflns_theta_full 27.49
_diffrn_reflns_theta_max 27.49
_diffrn_reflns_theta_min 5.13
_exptl_absorpt_coefficient_mu 0.095
_exptl_crystal_density_diffrn 1.308
_exptl_crystal_density_method 'not measured'
_exptl_crystal_F_000 664
_refine_diff_density_max 0.372
_refine_diff_density_min -0.338
_refine_diff_density_rms 0.078
_refine_ls_extinction_coef 0.007(5)
_refine_ls_extinction_expression Fc^*^=kFc[1+0.001xFc^2^\l^3^/sin(2\q)]^-1/4^
_refine_ls_extinction_method SHELXL
_refine_ls_goodness_of_fit_ref 1.068
_refine_ls_hydrogen_treatment mixed
_refine_ls_matrix_type full
_refine_ls_number_parameters 448
_refine_ls_number_reflns 7115
_refine_ls_number_restraints 0
_refine_ls_restrained_S_all 1.068
_refine_ls_R_factor_all 0.2498
_refine_ls_R_factor_gt 0.1294
_refine_ls_shift/su_max 0.009
_refine_ls_shift/su_mean 0.000
_refine_ls_structure_factor_coef Fsqd
_refine_ls_weighting_details 'calc w=1/[\s^2^(Fo^2^)+(0.0997P)^2^+8.4369P] where P=(Fo^2^+2Fc^2^)/3'
_refine_ls_weighting_scheme calc
_refine_ls_wR_factor_gt 0.3410
_refine_ls_wR_factor_ref 0.3832
_reflns_number_gt 3102
_reflns_number_total 7115
_reflns_threshold_expression >2sigma(I)
_cod_data_source_file ol027332osi20021122_115846.cif
_cod_data_source_block 1a_(acidf4)
_cod_original_cell_volume 1565(1)
_cod_database_code 1507252

loop_
_symmetry_equiv_pos_as_xyz
'x, y, z'
'-x, -y, -z'

loop_
_atom_site_label
_atom_site_type_symbol
_atom_site_fract_x
_atom_site_fract_y
_atom_site_fract_z
_atom_site_U_iso_or_equiv
_atom_site_adp_type
_atom_site_occupancy
_atom_site_symmetry_multiplicity
_atom_site_calc_flag
_atom_site_refinement_flags
O1 O 0.1836(5) 0.6040(4) 0.1589(3) 0.0374(12) Uani 1 1 d .
O2 O -0.1746(6) 0.3703(6) 0.1148(5) 0.0617(17) Uani 1 1 d .
H2 H -0.1990 0.2992 0.0805 0.21(9) Uiso 1 1 calc R
O3 O 0.2468(7) 0.6460(5) 0.4558(4) 0.0556(15) Uani 1 1 d .
O4 O 0.3199(7) 0.8361(5) 0.4863(4) 0.0517(14) Uani 1 1 d .
H4 H 0.3825 0.8441 0.5295 0.18(7) Uiso 1 1 calc R
O5 O 0.0577(6) 0.3704(5) 0.0685(5) 0.0643(17) Uani 1 1 d .
O21 O 0.8527(5) 0.9090(4) 0.8522(3) 0.0385(12) Uani 1 1 d .
O22 O 0.9533(6) 1.1391(6) 0.9610(5) 0.0658(18) Uani 1 1 d .
H22 H 0.9887 1.2046 1.0065 0.14(6) Uiso 1 1 calc R
O23 O 0.4929(6) 0.8657(5) 0.6422(4) 0.0532(15) Uani 1 1 d .
O24 O 0.4256(7) 0.6757(5) 0.6090(4) 0.0658(17) Uani 1 1 d .
O25 O 0.7318(6) 1.1366(5) 1.0248(4) 0.0618(17) Uani 1 1 d .
C1 C 0.0322(7) 0.5525(7) 0.1794(5) 0.0406(18) Uani 1 1 d .
C2 C -0.0751(8) 0.6186(7) 0.1724(6) 0.048(2) Uani 1 1 d .
H2A H -0.1703 0.5944 0.1985 0.035(18) Uiso 1 1 calc R
H2B H -0.1033 0.6011 0.1053 0.05(2) Uiso 1 1 calc R
C3 C 0.0112(10) 0.7512(8) 0.2304(6) 0.056(2) Uani 1 1 d .
H3A H -0.0639 0.7926 0.2408 0.07(3) Uiso 1 1 calc R
H3B H 0.0855 0.7788 0.1926 0.07(3) Uiso 1 1 calc R
C4 C 0.0993(8) 0.7824(7) 0.3294(5) 0.0436(19) Uani 1 1 d .
H4A H 0.0253 0.7838 0.3752 0.09(3) Uiso 1 1 calc R
H4B H 0.1757 0.8612 0.3528 0.04(2) Uiso 1 1 calc R
C5 C 0.1846(7) 0.6952(6) 0.3266(5) 0.0354(16) Uani 1 1 d .
C6 C 0.0620(8) 0.5704(6) 0.2849(5) 0.0388(17) Uani 1 1 d .
H6A H -0.0317 0.5685 0.3156 0.029(17) Uiso 1 1 calc R
H6B H 0.1038 0.5128 0.2896 0.04(2) Uiso 1 1 calc R
C7 C 0.2562(8) 0.7255(7) 0.4299(5) 0.0386(17) Uani 1 1 d .
C8 C -0.0313(8) 0.4202(7) 0.1152(5) 0.0394(18) Uani 1 1 d .
C9 C 0.2979(7) 0.6794(6) 0.2488(5) 0.0341(16) Uani 1 1 d .
C10 C 0.4097(8) 0.6107(6) 0.2508(5) 0.0391(17) Uani 1 1 d .
H10 H 0.3494 0.5416 0.2611 0.05(2) Uiso 1 1 calc R
C11 C 0.4664(8) 0.5665(7) 0.1538(6) 0.048(2) Uani 1 1 d .
H11A H 0.3783 0.5064 0.1059 0.033(18) Uiso 1 1 calc R
H11B H 0.5420 0.5293 0.1578 0.021(15) Uiso 1 1 calc R
C12 C 0.5428(10) 0.6632(8) 0.1178(6) 0.056(2) Uani 1 1 d .
H12A H 0.6496 0.7063 0.1504 0.10(4) Uiso 1 1 calc R
H12B H 0.5463 0.6254 0.0489 0.08(3) Uiso 1 1 calc R
C13 C 0.4543(9) 0.7493(7) 0.1364(6) 0.052(2) Uani 1 1 d .
H13A H 0.3646 0.7133 0.0861 0.07(3) Uiso 1 1 calc R
H13B H 0.5218 0.8192 0.1311 0.040(19) Uiso 1 1 calc R
C14 C 0.3965(8) 0.7879(6) 0.2354(5) 0.0394(17) Uani 1 1 d .
H14 H 0.3271 0.8320 0.2344 0.07(3) Uiso 1 1 calc R
C15 C 0.5269(9) 0.8699(7) 0.3205(6) 0.051(2) Uani 1 1 d .
H15A H 0.5896 0.9348 0.3069 0.04(2) Uiso 1 1 calc R
H15B H 0.4799 0.9031 0.3777 0.07(3) Uiso 1 1 calc R
C16 C 0.6350(9) 0.8118(8) 0.3431(7) 0.061(2) Uani 1 1 d .
H16A H 0.6919 0.8619 0.4080 0.13(5) Uiso 1 1 calc R
H16B H 0.7109 0.8060 0.2983 0.11(4) Uiso 1 1 calc R
C17 C 0.5483(8) 0.6879(7) 0.3366(6) 0.048(2) Uani 1 1 d .
H17A H 0.5076 0.6962 0.3969 0.04(2) Uiso 1 1 calc R
H17B H 0.6228 0.6465 0.3296 0.08(3) Uiso 1 1 calc R
C21 C 0.7412(8) 0.9549(6) 0.9053(5) 0.0378(17) Uani 1 1 d .
C22 C 0.6738(9) 0.8874(7) 0.9659(6) 0.047(2) Uani 1 1 d .
H22A H 0.5891 0.9121 0.9961 0.030(17) Uiso 1 1 calc R
H22B H 0.7543 0.9037 1.0164 0.06(2) Uiso 1 1 calc R
C23 C 0.6127(9) 0.7539(7) 0.8979(6) 0.048(2) Uani 1 1 d .
H23A H 0.5388 0.7132 0.9286 0.07(3) Uiso 1 1 calc R
H23B H 0.6998 0.7242 0.8895 0.019(15) Uiso 1 1 calc R
C24 C 0.5317(9) 0.7243(7) 0.7968(6) 0.047(2) Uani 1 1 d .
H24A H 0.5318 0.6467 0.7522 0.016(15) Uiso 1 1 calc R
H24B H 0.4233 0.7197 0.8015 0.012(13) Uiso 1 1 calc R
C25 C 0.6060(8) 0.8127(6) 0.7531(5) 0.0372(17) Uani 1 1 d .
C26 C 0.6137(8) 0.9354(6) 0.8288(5) 0.0384(17) Uani 1 1 d .
H26A H 0.6445 0.9944 0.8034 0.006(13) Uiso 1 1 calc R
H26B H 0.5151 0.9345 0.8535 0.020(15) Uiso 1 1 calc R
C27 C 0.5031(8) 0.7859(7) 0.6622(5) 0.0380(17) Uani 1 1 d .
C28 C 0.8168(8) 1.0890(7) 0.9698(6) 0.0429(19) Uani 1 1 d .
C29 C 0.7870(8) 0.8338(6) 0.7495(5) 0.0345(16) Uani 1 1 d .
C30 C 0.8658(8) 0.9032(7) 0.6892(6) 0.0444(19) Uani 1 1 d .
H30 H 0.8281 0.9702 0.7052 0.034(18) Uiso 1 1 calc R
C31 C 1.0431(9) 0.9528(8) 0.7222(7) 0.056(2) Uani 1 1 d .
H31A H 1.0646 1.0128 0.7885 0.032(19) Uiso 1 1 calc R
H31B H 1.0934 0.9909 0.6822 0.10(3) Uiso 1 1 calc R
C32 C 1.1159(9) 0.8588(9) 0.7169(8) 0.065(3) Uani 1 1 d .
H32A H 1.1338 0.8193 0.6508 0.16(6) Uiso 1 1 calc R
H32B H 1.2170 0.8985 0.7576 0.06(2) Uiso 1 1 calc R
C33 C 1.0183(9) 0.7660(8) 0.7476(7) 0.056(2) Uani 1 1 d .
H33A H 1.0397 0.7972 0.8175 0.10(4) Uiso 1 1 calc R
H33B H 1.0520 0.6975 0.7203 0.08(3) Uiso 1 1 calc R
C34 C 0.8398(8) 0.7253(6) 0.7177(6) 0.0422(18) Uani 1 1 d .
H34 H 0.7890 0.6794 0.7529 0.024(16) Uiso 1 1 calc R
C35 C 0.7869(11) 0.6465(8) 0.6098(6) 0.061(2) Uani 1 1 d .
H35A H 0.8241 0.5799 0.5923 0.09(3) Uiso 1 1 calc R
H35B H 0.6734 0.6155 0.5983 0.06(2) Uiso 1 1 calc R
C36 C 0.8421(11) 0.7061(9) 0.5436(6) 0.065(3) Uani 1 1 d .
H36A H 0.7818 0.6568 0.4795 0.09(3) Uiso 1 1 calc R
H36B H 0.9511 0.7136 0.5379 0.034(18) Uiso 1 1 calc R
C37 C 0.8253(10) 0.8289(8) 0.5806(6) 0.053(2) Uani 1 1 d .
H37A H 0.8920 0.8723 0.5488 0.10(4) Uiso 1 1 calc R
H37B H 0.7181 0.8191 0.5611 0.05(2) Uiso 1 1 calc R
H24 H 0.3675 0.6666 0.5585 0.101 Uiso 1 1 d .

loop_
_atom_site_aniso_label
_atom_site_aniso_U_11
_atom_site_aniso_U_22
_atom_site_aniso_U_33
_atom_site_aniso_U_23
_atom_site_aniso_U_13
_atom_site_aniso_U_12
O1 0.032(2) 0.048(3) 0.027(3) 0.012(2) 0.003(2) 0.013(2)
O2 0.031(3) 0.056(4) 0.082(5) 0.019(4) 0.005(3) 0.008(3)
O3 0.069(4) 0.047(3) 0.047(4) 0.029(3) -0.002(3) 0.002(3)
O4 0.060(4) 0.039(3) 0.041(3) 0.008(3) -0.007(3) 0.009(3)
O5 0.043(3) 0.054(4) 0.078(4) 0.014(3) 0.017(3) 0.012(3)
O21 0.033(2) 0.050(3) 0.032(3) 0.016(2) 0.003(2) 0.015(2)
O22 0.043(3) 0.047(4) 0.073(5) 0.001(4) 0.013(3) 0.004(3)
O23 0.051(3) 0.060(4) 0.049(4) 0.019(3) -0.006(3) 0.024(3)
O24 0.069(4) 0.057(4) 0.050(4) 0.013(3) -0.018(3) 0.006(3)
O25 0.044(3) 0.052(4) 0.065(4) 0.002(3) 0.010(3) 0.015(3)
C1 0.022(3) 0.051(5) 0.035(4) 0.006(4) 0.002(3) 0.012(3)
C2 0.033(4) 0.071(6) 0.053(5) 0.031(5) 0.006(4) 0.025(4)
C3 0.050(5) 0.063(6) 0.064(6) 0.024(5) 0.012(4) 0.034(4)
C4 0.036(4) 0.055(5) 0.043(5) 0.017(4) 0.008(3) 0.023(4)
C5 0.031(3) 0.038(4) 0.036(4) 0.013(3) 0.009(3) 0.014(3)
C6 0.038(4) 0.040(4) 0.036(4) 0.015(4) 0.009(3) 0.010(3)
C7 0.031(4) 0.044(5) 0.031(4) 0.010(4) 0.006(3) 0.008(3)
C8 0.028(4) 0.065(5) 0.033(4) 0.024(4) 0.007(3) 0.023(4)
C9 0.030(3) 0.036(4) 0.031(4) 0.008(3) 0.005(3) 0.013(3)
C10 0.036(4) 0.039(4) 0.045(5) 0.021(4) 0.007(3) 0.012(3)
C11 0.029(4) 0.049(5) 0.060(5) 0.015(4) 0.009(4) 0.017(4)
C12 0.062(6) 0.066(6) 0.047(6) 0.026(5) 0.017(4) 0.026(5)
C13 0.048(5) 0.052(5) 0.052(5) 0.027(4) 0.013(4) 0.008(4)
C14 0.042(4) 0.036(4) 0.047(5) 0.022(4) 0.008(3) 0.015(3)
C15 0.049(5) 0.038(5) 0.054(5) 0.017(4) 0.008(4) 0.000(4)
C16 0.035(4) 0.062(6) 0.067(6) 0.019(5) -0.004(4) 0.002(4)
C17 0.038(4) 0.059(5) 0.053(5) 0.029(4) -0.001(4) 0.015(4)
C21 0.036(4) 0.042(4) 0.033(4) 0.014(4) 0.001(3) 0.012(3)
C22 0.045(4) 0.063(6) 0.040(5) 0.026(4) 0.012(4) 0.023(4)
C23 0.053(5) 0.054(5) 0.040(5) 0.025(4) 0.007(4) 0.014(4)
C24 0.042(4) 0.052(5) 0.044(5) 0.020(4) 0.013(4) 0.013(4)
C25 0.032(4) 0.043(4) 0.029(4) 0.012(3) 0.001(3) 0.007(3)
C26 0.033(4) 0.046(4) 0.039(4) 0.020(4) 0.009(3) 0.014(3)
C27 0.037(4) 0.038(4) 0.037(4) 0.014(4) 0.003(3) 0.012(3)
C28 0.027(4) 0.055(5) 0.048(5) 0.019(4) 0.007(3) 0.020(3)
C29 0.038(4) 0.033(4) 0.029(4) 0.009(3) 0.005(3) 0.013(3)
C30 0.041(4) 0.054(5) 0.058(5) 0.038(4) 0.018(4) 0.022(4)
C31 0.043(4) 0.064(6) 0.073(7) 0.041(6) 0.019(4) 0.015(4)
C32 0.032(4) 0.077(6) 0.081(7) 0.028(6) 0.012(4) 0.020(4)
C33 0.051(5) 0.067(6) 0.061(6) 0.028(5) 0.010(4) 0.031(4)
C34 0.044(4) 0.040(4) 0.046(5) 0.021(4) 0.005(3) 0.016(3)
C35 0.065(6) 0.053(5) 0.057(6) 0.009(5) 0.004(4) 0.030(5)
C36 0.073(6) 0.090(7) 0.038(5) 0.020(5) 0.015(5) 0.045(5)
C37 0.054(5) 0.075(6) 0.042(5) 0.033(5) 0.012(4) 0.026(4)

loop_
_atom_type_symbol
_atom_type_description
_atom_type_scat_dispersion_real
_atom_type_scat_dispersion_imag
_atom_type_scat_source
C C 0.0033 0.0016 'International Tables Vol C Tables 4.2.6.8 and 6.1.1.4'
H H 0.0000 0.0000 'International Tables Vol C Tables 4.2.6.8 and 6.1.1.4'
O O 0.0106 0.0060 'International Tables Vol C Tables 4.2.6.8 and 6.1.1.4'

loop_
_geom_angle_atom_site_label_1
_geom_angle_atom_site_label_2
_geom_angle_atom_site_label_3
_geom_angle
C1 O1 C9 111.5(5)
C8 O2 H2 109.5
C7 O4 H4 109.5
C21 O21 C29 111.2(5)
C28 O22 H22 109.5
C27 O24 H24 111.6
O1 C1 C2 110.0(6)
O1 C1 C8 110.5(5)
C2 C1 C8 114.0(6)
O1 C1 C6 104.3(5)
C2 C1 C6 109.5(6)
C8 C1 C6 108.0(6)
C1 C2 C3 108.4(6)
C1 C2 H2A 110.0
C3 C2 H2A 110.0
C1 C2 H2B 110.0
C3 C2 H2B 110.0
H2A C2 H2B 108.4
C2 C3 C4 113.4(7)
C2 C3 H3A 108.9
C4 C3 H3A 108.9
C2 C3 H3B 108.9
C4 C3 H3B 108.9
H3A C3 H3B 107.7
C3 C4 C5 113.8(6)
C3 C4 H4A 108.8
C5 C4 H4A 108.8
C3 C4 H4B 108.8
C5 C4 H4B 108.8
H4A C4 H4B 107.7
C6 C5 C7 108.7(6)
C6 C5 C4 107.6(6)
C7 C5 C4 110.6(6)
C6 C5 C9 100.7(5)
C7 C5 C9 115.7(5)
C4 C5 C9 112.7(6)
C5 C6 C1 98.8(5)
C5 C6 H6A 112.0
C1 C6 H6A 112.0
C5 C6 H6B 112.0
C1 C6 H6B 112.0
H6A C6 H6B 109.7
O3 C7 O4 123.2(7)
O3 C7 C5 120.5(6)
O4 C7 C5 116.3(7)
O5 C8 O2 125.4(8)
O5 C8 C1 119.3(6)
O2 C8 C1 115.3(6)
O1 C9 C14 106.0(5)
O1 C9 C10 106.6(5)
C14 C9 C10 106.4(5)
O1 C9 C5 100.5(5)
C14 C9 C5 118.8(6)
C10 C9 C5 117.2(6)
C11 C10 C9 109.6(6)
C11 C10 C17 112.3(6)
C9 C10 C17 111.4(6)
C11 C10 H10 107.8
C9 C10 H10 107.8
C17 C10 H10 107.8
C10 C11 C12 115.0(6)
C10 C11 H11A 108.5
C12 C11 H11A 108.5
C10 C11 H11B 108.5
C12 C11 H11B 108.5
H11A C11 H11B 107.5
C13 C12 C11 112.4(6)
C13 C12 H12A 109.1
C11 C12 H12A 109.1
C13 C12 H12B 109.1
C11 C12 H12B 109.1
H12A C12 H12B 107.9
C12 C13 C14 114.8(7)
C12 C13 H13A 108.6
C14 C13 H13A 108.6
C12 C13 H13B 108.6
C14 C13 H13B 108.6
H13A C13 H13B 107.5
C15 C14 C9 111.7(6)
C15 C14 C13 113.9(6)
C9 C14 C13 110.0(6)
C15 C14 H14 107.0
C9 C14 H14 107.0
C13 C14 H14 107.0
C16 C15 C14 114.9(7)
C16 C15 H15A 108.5
C14 C15 H15A 108.5
C16 C15 H15B 108.5
C14 C15 H15B 108.5
H15A C15 H15B 107.5
C15 C16 C17 113.6(6)
C15 C16 H16A 108.9
C17 C16 H16A 108.9
C15 C16 H16B 108.9
C17 C16 H16B 108.9
H16A C16 H16B 107.7
C16 C17 C10 114.5(7)
C16 C17 H17A 108.6
C10 C17 H17A 108.6
C16 C17 H17B 108.6
C10 C17 H17B 108.6
H17A C17 H17B 107.6
O21 C21 C26 105.1(5)
O21 C21 C22 110.0(6)
C26 C21 C22 110.7(6)
O21 C21 C28 110.3(5)
C26 C21 C28 109.2(6)
C22 C21 C28 111.4(6)
C21 C22 C23 108.2(6)
C21 C22 H22A 110.0
C23 C22 H22A 110.0
C21 C22 H22B 110.0
C23 C22 H22B 110.0
H22A C22 H22B 108.4
C22 C23 C24 113.9(7)
C22 C23 H23A 108.8
C24 C23 H23A 108.8
C22 C23 H23B 108.8
C24 C23 H23B 108.8
H23A C23 H23B 107.7
C25 C24 C23 115.7(6)
C25 C24 H24A 108.3
C23 C24 H24A 108.3
C25 C24 H24B 108.3
C23 C24 H24B 108.3
H24A C24 H24B 107.4
C27 C25 C26 107.3(6)
C27 C25 C24 111.1(6)
C26 C25 C24 106.6(6)
C27 C25 C29 118.3(6)
C26 C25 C29 99.7(5)
C24 C25 C29 112.4(6)
C21 C26 C25 99.4(5)
C21 C26 H26A 111.9
C25 C26 H26A 111.9
C21 C26 H26B 111.9
C25 C26 H26B 111.9
H26A C26 H26B 109.6
O23 C27 O24 122.5(7)
O23 C27 C25 121.2(7)
O24 C27 C25 116.3(7)
O22 C28 O25 126.6(8)
O22 C28 C21 117.9(6)
O25 C28 C21 115.5(6)
O21 C29 C34 107.3(5)
O21 C29 C30 107.8(6)
C34 C29 C30 106.4(6)
O21 C29 C25 101.4(5)
C34 C29 C25 117.3(6)
C30 C29 C25 116.0(6)
C37 C30 C31 111.8(7)
C37 C30 C29 113.2(6)
C31 C30 C29 108.2(6)
C37 C30 H30 107.8
C31 C30 H30 107.8
C29 C30 H30 107.8
C30 C31 C32 113.9(7)
C30 C31 H31A 108.8
C32 C31 H31A 108.8
C30 C31 H31B 108.8
C32 C31 H31B 108.8
H31A C31 H31B 107.7
C33 C32 C31 115.0(7)
C33 C32 H32A 108.5
C31 C32 H32A 108.5
C33 C32 H32B 108.5
C31 C32 H32B 108.5
H32A C32 H32B 107.5
C32 C33 C34 115.4(7)
C32 C33 H33A 108.4
C34 C33 H33A 108.4
C32 C33 H33B 108.4
C34 C33 H33B 108.4
H33A C33 H33B 107.5
C35 C34 C29 111.0(6)
C35 C34 C33 113.4(7)
C29 C34 C33 109.3(6)
C35 C34 H34 107.6
C29 C34 H34 107.6
C33 C34 H34 107.6
C36 C35 C34 115.3(8)
C36 C35 H35A 108.4
C34 C35 H35A 108.4
C36 C35 H35B 108.4
C34 C35 H35B 108.4
H35A C35 H35B 107.5
C35 C36 C37 112.4(7)
C35 C36 H36A 109.1
C37 C36 H36A 109.1
C35 C36 H36B 109.1
C37 C36 H36B 109.1
H36A C36 H36B 107.9
C30 C37 C36 115.8(7)
C30 C37 H37A 108.3
C36 C37 H37A 108.3
C30 C37 H37B 108.3
C36 C37 H37B 108.3
H37A C37 H37B 107.4

loop_
_geom_bond_atom_site_label_1
_geom_bond_atom_site_label_2
_geom_bond_distance
O1 C1 1.431(8)
O1 C9 1.484(8)
O2 C8 1.263(8)
O2 H2 0.8200
O3 C7 1.238(9)
O4 C7 1.288(9)
O4 H4 0.8200
O5 C8 1.238(8)
O21 C21 1.422(8)
O21 C29 1.472(8)
O22 C28 1.248(8)
O22 H22 0.8200
O23 C27 1.231(9)
O24 C27 1.294(9)
O24 H24 0.8772
O25 C28 1.250(8)
C1 C2 1.515(10)
C1 C8 1.523(11)
C1 C6 1.540(10)
C2 C3 1.532(12)
C2 H2A 0.9700
C2 H2B 0.9700
C3 C4 1.542(11)
C3 H3A 0.9700
C3 H3B 0.9700
C4 C5 1.552(10)
C4 H4A 0.9700
C4 H4B 0.9700
C5 C6 1.539(10)
C5 C7 1.547(10)
C5 C9 1.564(9)
C6 H6A 0.9700
C6 H6B 0.9700
C9 C14 1.527(10)
C9 C10 1.556(9)
C10 C11 1.512(10)
C10 C17 1.567(10)
C10 H10 0.9800
C11 C12 1.557(11)
C11 H11A 0.9700
C11 H11B 0.9700
C12 C13 1.516(12)
C12 H12A 0.9700
C12 H12B 0.9700
C13 C14 1.537(11)
C13 H13A 0.9700
C13 H13B 0.9700
C14 C15 1.525(11)
C14 H14 0.9800
C15 C16 1.526(12)
C15 H15A 0.9700
C15 H15B 0.9700
C16 C17 1.537(11)
C16 H16A 0.9700
C16 H16B 0.9700
C17 H17A 0.9700
C17 H17B 0.9700
C21 C26 1.527(10)
C21 C22 1.532(10)
C21 C28 1.548(11)
C22 C23 1.545(11)
C22 H22A 0.9700
C22 H22B 0.9700
C23 C24 1.550(11)
C23 H23A 0.9700
C23 H23B 0.9700
C24 C25 1.549(10)
C24 H24A 0.9700
C24 H24B 0.9700
C25 C27 1.522(10)
C25 C26 1.536(10)
C25 C29 1.583(9)
C26 H26A 0.9700
C26 H26B 0.9700
C29 C34 1.534(10)
C29 C30 1.573(10)
C30 C37 1.518(11)
C30 C31 1.533(11)
C30 H30 0.9800
C31 C32 1.544(12)
C31 H31A 0.9700
C31 H31B 0.9700
C32 C33 1.515(12)
C32 H32A 0.9700
C32 H32B 0.9700
C33 C34 1.544(10)
C33 H33A 0.9700
C33 H33B 0.9700
C34 C35 1.525(11)
C34 H34 0.9800
C35 C36 1.513(13)
C35 H35A 0.9700
C35 H35B 0.9700
C36 C37 1.534(13)
C36 H36A 0.9700
C36 H36B 0.9700
C37 H37A 0.9700
C37 H37B 0.9700

loop_
_geom_hbond_atom_site_label_D
_geom_hbond_atom_site_label_H
_geom_hbond_atom_site_label_A
_geom_hbond_distance_DH
_geom_hbond_distance_HA
_geom_hbond_distance_DA
_geom_hbond_angle_DHA
_geom_hbond_site_symmetry_A
O2 H2 O25 0.82 1.84 2.649(9) 169 1_444
O4 H4 O23 0.82 1.86 2.668(8) 169 .
O22 H22 O5 0.82 1.88 2.650(9) 157 1_666
O24 H24 O3 0.88 1.79 2.663(8) 179 .

loop_
_geom_torsion_atom_site_label_1
_geom_torsion_atom_site_label_2
_geom_torsion_atom_site_label_3
_geom_torsion_atom_site_label_4
_geom_torsion
C9 O1 C1 C2 102.5(6)
C9 O1 C1 C8 -130.7(6)
C9 O1 C1 C6 -14.9(7)
O1 C1 C2 C3 -48.4(8)
C8 C1 C2 C3 -173.2(6)
C6 C1 C2 C3 65.6(8)
C1 C2 C3 C4 -43.8(9)
C2 C3 C4 C5 41.0(9)
C3 C4 C5 C6 -55.9(8)
C3 C4 C5 C7 -174.5(6)
C3 C4 C5 C9 54.2(8)
C7 C5 C6 C1 -170.1(5)
C4 C5 C6 C1 70.2(6)
C9 C5 C6 C1 -48.0(6)
O1 C1 C6 C5 39.1(6)
C2 C1 C6 C5 -78.5(7)
C8 C1 C6 C5 156.7(5)
C6 C5 C7 O3 20.0(8)
C4 C5 C7 O3 137.8(7)
C9 C5 C7 O3 -92.4(8)
C6 C5 C7 O4 -157.9(6)
C4 C5 C7 O4 -40.1(8)
C9 C5 C7 O4 89.7(7)
O1 C1 C8 O5 12.3(9)
C2 C1 C8 O5 136.8(7)
C6 C1 C8 O5 -101.3(7)
O1 C1 C8 O2 -167.7(6)
C2 C1 C8 O2 -43.2(9)
C6 C1 C8 O2 78.8(7)
C1 O1 C9 C14 -139.8(6)
C1 O1 C9 C10 107.1(6)
C1 O1 C9 C5 -15.5(7)
C6 C5 C9 O1 39.5(6)
C7 C5 C9 O1 156.5(6)
C4 C5 C9 O1 -74.8(6)
C6 C5 C9 C14 154.5(6)
C7 C5 C9 C14 -88.5(8)
C4 C5 C9 C14 40.2(8)
C6 C5 C9 C10 -75.4(7)
C7 C5 C9 C10 41.5(8)
C4 C5 C9 C10 170.2(6)
O1 C9 C10 C11 48.4(7)
C14 C9 C10 C11 -64.4(7)
C5 C9 C10 C11 160.0(6)
O1 C9 C10 C17 173.3(5)
C14 C9 C10 C17 60.5(7)
C5 C9 C10 C17 -75.1(8)
C9 C10 C11 C12 53.9(8)
C17 C10 C11 C12 -70.4(8)
C10 C11 C12 C13 -41.7(10)
C11 C12 C13 C14 41.4(10)
O1 C9 C14 C15 -176.3(5)
C10 C9 C14 C15 -63.0(7)
C5 C9 C14 C15 71.7(8)
O1 C9 C14 C13 -48.8(7)
C10 C9 C14 C13 64.4(7)
C5 C9 C14 C13 -160.8(6)
C12 C13 C14 C15 71.4(9)
C12 C13 C14 C9 -54.8(9)
C9 C14 C15 C16 55.1(9)
C13 C14 C15 C16 -70.2(9)
C14 C15 C16 C17 -41.3(11)
C15 C16 C17 C10 39.1(11)
C11 C10 C17 C16 73.2(9)
C9 C10 C17 C16 -50.1(9)
C29 O21 C21 C26 -15.5(7)
C29 O21 C21 C22 103.7(6)
C29 O21 C21 C28 -133.1(6)
O21 C21 C22 C23 -53.0(7)
C26 C21 C22 C23 62.7(8)
C28 C21 C22 C23 -175.5(6)
C21 C22 C23 C24 -38.7(8)
C22 C23 C24 C25 37.4(9)
C23 C24 C25 C27 -171.0(6)
C23 C24 C25 C26 -54.4(8)
C23 C24 C25 C29 53.9(8)
O21 C21 C26 C25 39.5(6)
C22 C21 C26 C25 -79.2(7)
C28 C21 C26 C25 157.9(6)
C27 C25 C26 C21 -170.6(5)
C24 C25 C26 C21 70.3(6)
C29 C25 C26 C21 -46.7(6)
C26 C25 C27 O23 28.7(9)
C24 C25 C27 O23 144.9(7)
C29 C25 C27 O23 -82.9(9)
C26 C25 C27 O24 -150.0(6)
C24 C25 C27 O24 -33.8(9)
C29 C25 C27 O24 98.4(8)
O21 C21 C28 O22 6.1(9)
C26 C21 C28 O22 -109.0(8)
C22 C21 C28 O22 128.5(8)
O21 C21 C28 O25 -175.2(6)
C26 C21 C28 O25 69.7(8)
C22 C21 C28 O25 -52.8(9)
C21 O21 C29 C34 -138.0(6)
C21 O21 C29 C30 107.7(6)
C21 O21 C29 C25 -14.5(7)
C27 C25 C29 O21 154.0(6)
C26 C25 C29 O21 38.1(6)
C24 C25 C29 O21 -74.5(7)
C27 C25 C29 C34 -89.6(8)
C26 C25 C29 C34 154.6(6)
C24 C25 C29 C34 42.0(8)
C27 C25 C29 C30 37.6(9)
C26 C25 C29 C30 -78.3(7)
C24 C25 C29 C30 169.1(6)
O21 C29 C30 C37 172.0(6)
C34 C29 C30 C37 57.1(7)
C25 C29 C30 C37 -75.3(8)
O21 C29 C30 C31 47.5(7)
C34 C29 C30 C31 -67.4(8)
C25 C29 C30 C31 160.2(6)
C37 C30 C31 C32 -70.9(9)
C29 C30 C31 C32 54.4(10)
C30 C31 C32 C33 -39.7(12)
C31 C32 C33 C34 37.6(12)
O21 C29 C34 C35 -175.8(6)
C30 C29 C34 C35 -60.6(8)
C25 C29 C34 C35 71.1(8)
O21 C29 C34 C33 -49.9(8)
C30 C29 C34 C33 65.2(8)
C25 C29 C34 C33 -163.1(6)
C32 C33 C34 C35 73.1(10)
C32 C33 C34 C29 -51.4(10)
C29 C34 C35 C36 57.2(9)
C33 C34 C35 C36 -66.4(9)
C34 C35 C36 C37 -44.0(10)
C31 C30 C37 C36 74.5(9)
C29 C30 C37 C36 -48.0(9)
C35 C36 C37 C30 39.6(11)
